data_7204117
loop_
_publ_author_name
'Batsanov, Andrei S.'
'Bryce, Martin R.'
'Chesney, Antony'
'Howard, Judith A. K.'
'John, Derek E.'
'Moore, Adrian J.'
'Wood, Clare L.'
'Gershtenman, Hagit'
'Becker, James Y.'
'Khodorkovsky, Vladimir Y.'
'Ellern, Arkady'
'Bernstein, Joel'
'Perepichka, Igor F.'
'Rotello, Vincent'
'Gray, Mark'
'Cuello, Alejandro O.'

_publ_section_title
;
 Synthesis and crystal engineering of new halogenated
 tetrathiafulvalene (TTF) derivatives and their charge transfer
 complexes and radical ion salts
;
_journal_issue 9
_journal_name_full 'Journal of Materials Chemistry'
_journal_page_first 2181
_journal_paper_doi 10.1039/b101866n
_journal_volume 11
_journal_year 2001
_chemical_formula_sum 'C9 H9 I S4'
_chemical_formula_weight 372.30
_chemical_name_systematic '4-iodo-4',5,5'-trimethyltetrathiafulvalene   '
_space_group_IT_number 4
_symmetry_cell_setting monoclinic
_symmetry_space_group_name_Hall 'P 2yb'
_symmetry_space_group_name_H-M 'P 1 21 1'
_atom_sites_solution_hydrogens geom
_atom_sites_solution_primary direct
_atom_sites_solution_secondary difmap
_audit_creation_method SHELXL
_cell_angle_alpha 90.00
_cell_angle_beta 96.65(1)
_cell_angle_gamma 90.00
_cell_formula_units_Z 2
_cell_length_a 6.225(1)
_cell_length_b 15.209(2)
_cell_length_c 6.766(1)
_cell_measurement_reflns_used 223
_cell_measurement_temperature 295(2)
_cell_measurement_theta_max 17.6
_cell_measurement_theta_min 10.3
_cell_volume 636.27(16)
_computing_cell_refinement 'Siemens SMART'
_computing_data_collection 'Siemens SMART'
_computing_data_reduction 'Siemens SAINT'
_computing_molecular_graphics SHELXTL
_computing_publication_material SHELXTL
_computing_structure_refinement 'SHELXL-93 (Sheldrick, 1993)'
_computing_structure_solution 'SHELXS-86 (Sheldrick, 1990)'
_diffrn_ambient_temperature 295(2)
_diffrn_measurement_device 'SMART 1K CCD area detector'
_diffrn_measurement_method '\w scans'
_diffrn_radiation_monochromator graphite
_diffrn_radiation_source 'fine-focus sealed tube'
_diffrn_radiation_type MoK\a
_diffrn_radiation_wavelength 0.71073
_diffrn_reflns_av_R_equivalents 0.0719
_diffrn_reflns_av_sigmaI/netI 0.0745
_diffrn_reflns_limit_h_max 8
_diffrn_reflns_limit_h_min -8
_diffrn_reflns_limit_k_max 16
_diffrn_reflns_limit_k_min -21
_diffrn_reflns_limit_l_max 9
_diffrn_reflns_limit_l_min -9
_diffrn_reflns_number 5227
_diffrn_reflns_theta_max 30.01
_diffrn_reflns_theta_min 2.68
_diffrn_standards_decay_% 0.48
_exptl_absorpt_coefficient_mu 3.133
_exptl_absorpt_correction_T_max 0.9258
_exptl_absorpt_correction_T_min 0.4068
_exptl_absorpt_correction_type integration
_exptl_absorpt_process_details 'SHELXTL (XPREP,1997), R(int)=0.086 before correction'
_exptl_crystal_colour orange
_exptl_crystal_density_diffrn 1.943
_exptl_crystal_description prism
_exptl_crystal_F_000 360
_exptl_crystal_size_max 0.30
_exptl_crystal_size_mid 0.08
_exptl_crystal_size_min 0.02
_refine_diff_density_max 0.676
_refine_diff_density_min -0.689
_refine_diff_density_rms 0.141
_refine_ls_abs_structure_details 'Flack H D (1983), Acta Cryst. A39, 876-881'
_refine_ls_abs_structure_Flack 0.56(7)
_refine_ls_extinction_method none
_refine_ls_goodness_of_fit_all 1.272
_refine_ls_goodness_of_fit_obs 1.243
_refine_ls_hydrogen_treatment constr
_refine_ls_matrix_type full
_refine_ls_number_parameters 142
_refine_ls_number_reflns 3068
_refine_ls_number_restraints 9
_refine_ls_restrained_S_all 1.414
_refine_ls_restrained_S_obs 1.255
_refine_ls_R_factor_all 0.1238
_refine_ls_R_factor_obs 0.0782
_refine_ls_shift/esd_max 0.007
_refine_ls_shift/esd_mean 0.001
_refine_ls_structure_factor_coef Fsqd
_refine_ls_weighting_details 'w=1/[\s^2^(Fo^2^)+(0.0466P)^2^+3.4253P] where P=(Fo^2^+2Fc^2^)/3'
_refine_ls_weighting_scheme calc
_refine_ls_wR_factor_all 0.2208
_refine_ls_wR_factor_obs 0.1643
_reflns_number_observed 2217
_reflns_number_total 3112
_reflns_observed_criterion I>2\s(I)
_cod_data_source_file b101866n.txt
_cod_data_source_block 5
_cod_depositor_comments
;
The following automatic conversions were performed:
'_symmetry_cell_setting' value 'Monoclinic' changed to 'monoclinic'
according to '/home/adriana/struct/CIF-dictionaries/cif_core.dic'
dictionary named 'cif_core.dic' version 2.4.1 from 2010-06-29.

Automatic conversion script
Id: cif_fix_enum 1555 2011-01-17 13:19:09Z saulius 

The following automatic conversions were performed:

'_refine_ls_weighting_scheme' value 'calc
w=1/[\s^2^(Fo^2^)+(0.0466P)^2^+3.4253P] where P=(Fo^2^+2Fc^2^)/3' was
changed to 'calc'. New tag '_refine_ls_weighting_details' was
created. The value of the new tag was set to
'w=1/[\s^2^(Fo^2^)+(0.0466P)^2^+3.4253P] where P=(Fo^2^+2Fc^2^)/3'.

Automatic conversion script
Id: cif_fix_values 3143 2015-03-26 13:38:13Z robertas 
;
_cod_original_cell_volume 636.3(2)
_cod_original_sg_symbol_H-M P2(1)
_cod_database_code 7204117

loop_
_symmetry_equiv_pos_as_xyz
'x, y, z'
'-x, y+1/2, -z'

loop_
_atom_site_aniso_label
_atom_site_aniso_U_11
_atom_site_aniso_U_22
_atom_site_aniso_U_33
_atom_site_aniso_U_23
_atom_site_aniso_U_13
_atom_site_aniso_U_12
S1 0.050(2) 0.066(3) 0.054(2) 0.016(2) 0.013(2) 0.013(2)
S2 0.051(2) 0.063(2) 0.048(2) 0.009(2) 0.007(2) 0.010(2)
S3 0.051(2) 0.056(2) 0.047(2) 0.0059(15) 0.011(2) 0.007(2)
S4 0.057(2) 0.062(2) 0.053(2) 0.012(2) 0.009(2) 0.011(2)
C1 0.038(6) 0.057(8) 0.043(7) 0.001(6) 0.003(5) 0.004(6)
C2 0.039(6) 0.045(8) 0.052(8) -0.001(6) 0.006(6) -0.001(5)
C3 0.033(6) 0.052(8) 0.043(7) -0.002(6) 0.005(5) -0.002(5)
C4 0.035(6) 0.050(8) 0.059(9) 0.004(7) -0.005(6) -0.003(6)
C5 0.041(7) 0.041(7) 0.058(8) -0.014(6) 0.000(6) -0.006(5)
C6 0.046(7) 0.044(8) 0.059(9) -0.004(7) -0.002(6) -0.001(6)
C15 0.039(7) 0.040(8) 0.044(8) -0.013(6) 0.004(5) -0.008(6)
I2 0.0480(6) 0.0498(6) 0.0702(7) 0.0061(8) 0.0066(5) 0.0171(7)
I6 0.050(3) 0.047(4) 0.068(4) 0.001(3) 0.004(3) 0.024(3)

loop_
_atom_site_label
_atom_site_type_symbol
_atom_site_fract_x
_atom_site_fract_y
_atom_site_fract_z
_atom_site_U_iso_or_equiv
_atom_site_thermal_displace_type
_atom_site_occupancy
_atom_site_calc_flag
_atom_site_refinement_flags
_atom_site_disorder_group
S1 S 0.4310(7) 0.3787(3) 0.3937(6) 0.0563(10) Uani 1 d . .
S2 S 0.4391(6) 0.4643(2) 0.0021(6) 0.0539(9) Uani 1 d . .
S3 S 0.0387(6) 0.5068(3) 0.4898(7) 0.0510(10) Uani 1 d . .
S4 S 0.0484(7) 0.5949(3) 0.1042(6) 0.0569(10) Uani 1 d . .
C1 C 0.3205(20) 0.4587(9) 0.2260(19) 0.046(3) Uani 1 d . .
C2 C 0.6345(19) 0.3469(8) 0.2464(20) 0.045(3) Uani 1 d D .
C3 C 0.6374(18) 0.3843(9) 0.0709(18) 0.043(3) Uani 1 d D .
C4 C 0.1580(20) 0.5125(9) 0.2691(21) 0.049(3) Uani 1 d . .
C5 C -0.1610(20) 0.5856(9) 0.4301(20) 0.047(3) Uani 1 d D .
C6 C -0.1525(20) 0.6260(9) 0.2503(22) 0.050(3) Uani 1 d D .
C15 C -0.3288(22) 0.6005(10) 0.5813(21) 0.041(3) Uani 0.967(7) d PD 1
H151 H -0.2566(25) 0.6192(57) 0.7079(42) 0.062 Uiso 1 d R 1
H152 H -0.4096(104) 0.5477(20) 0.5993(105) 0.062 Uiso 1 d R 1
H153 H -0.4259(88) 0.6462(43) 0.5288(65) 0.062 Uiso 1 d R 1
I2 I 0.8385(2) 0.25302(9) 0.3681(2) 0.0560(4) Uani 0.741(5) d PD 1
I3 I 0.8501(44) 0.3620(19) -0.1050(40) 0.052(9) Uiso 0.044(5) d PD 2
C13 C 0.7961(34) 0.3652(16) -0.0759(33) 0.071(7) Uiso 0.956(5) d PD 1
H131 H 0.8171(163) 0.4163(30) -0.1548(135) 0.107 Uiso 0.956(5) d PR 1
H132 H 0.7396(104) 0.3182(60) -0.1615(129) 0.107 Uiso 0.956(5) d PR 1
H133 H 0.9321(72) 0.3476(83) -0.0053(34) 0.107 Uiso 0.956(5) d PR 1
I6 I -0.3342(12) 0.7174(6) 0.1307(14) 0.055(2) Uani 0.181(5) d PD 2
C16 C -0.3164(44) 0.6959(18) 0.1512(45) 0.056(10) Uiso 0.819(5) d PD 1
H161 H -0.3818(149) 0.6727(38) 0.0263(93) 0.085 Uiso 0.819(5) d PR 1
H162 H -0.2364(52) 0.7482(33) 0.1277(167) 0.085 Uiso 0.819(5) d PR 1
H163 H -0.4276(117) 0.7103(59) 0.2334(88) 0.085 Uiso 0.819(5) d PR 1
I5 I -0.3630(126) 0.6375(62) 0.6168(121) 0.158(46) Uiso 0.033(7) d PD 2

loop_
_atom_type_symbol
_atom_type_description
_atom_type_scat_dispersion_real
_atom_type_scat_dispersion_imag
_atom_type_scat_source
C C 0.0033 0.0016 'International Tables Vol C Tables 4.2.6.8 and 6.1.1.4'
H H 0.0000 0.0000 'International Tables Vol C Tables 4.2.6.8 and 6.1.1.4'
S S 0.1246 0.1234 'International Tables Vol C Tables 4.2.6.8 and 6.1.1.4'
I I -0.4742 1.8119 'International Tables Vol C Tables 4.2.6.8 and 6.1.1.4'

loop_
_geom_angle_atom_site_label_1
_geom_angle_atom_site_label_2
_geom_angle_atom_site_label_3
_geom_angle
_geom_angle_site_symmetry_1
_geom_angle_site_symmetry_3
_geom_angle_publ_flag
C1 S1 C2 94.5(6) . . ?
C3 S2 C1 95.2(6) . . ?
C5 S3 C4 97.5(6) . . ?
C6 S4 C4 94.8(7) . . ?
C4 C1 S1 121.7(9) . . ?
C4 C1 S2 123.5(9) . . ?
S1 C1 S2 114.8(7) . . ?
C3 C2 S1 118.3(9) . . ?
C3 C2 I2 126.7(10) . . ?
S1 C2 I2 114.9(7) . . ?
C2 C3 C13 126.0(14) . . ?
C2 C3 S2 117.1(9) . . ?
C13 C3 S2 116.9(12) . . ?
C2 C3 I3 124.5(13) . . ?
S2 C3 I3 118.3(11) . . ?
C1 C4 S3 123.7(9) . . ?
C1 C4 S4 122.4(10) . . ?
S3 C4 S4 113.9(8) . . ?
C6 C5 C15 127.9(13) . . ?
C6 C5 S3 114.5(10) . . ?
C15 C5 S3 117.5(10) . . ?
C6 C5 I5 117.8(31) . . ?
S3 C5 I5 126.7(30) . . ?
C5 C6 C16 126.4(16) . . ?
C5 C6 S4 119.0(10) . . ?
C16 C6 S4 114.5(14) . . ?
C5 C6 I6 128.4(11) . . ?
S4 C6 I6 112.6(8) . . ?

loop_
_geom_bond_atom_site_label_1
_geom_bond_atom_site_label_2
_geom_bond_distance
_geom_bond_site_symmetry_2
_geom_bond_publ_flag
S1 C1 1.749(14) . ?
S1 C2 1.768(13) . ?
S2 C3 1.757(13) . ?
S2 C1 1.763(13) . ?
S3 C5 1.740(14) . ?
S3 C4 1.74(2) . ?
S4 C6 1.746(15) . ?
S4 C4 1.762(14) . ?
C1 C4 1.36(2) . ?
C2 C3 1.32(2) . ?
C2 I2 2.022(12) . ?
C3 C13 1.51(2) . ?
C3 I3 1.91(2) . ?
C5 C6 1.37(2) . ?
C5 C15 1.56(2) . ?
C5 I5 2.04(3) . ?
C6 C16 1.57(2) . ?
C6 I6 1.912(14) . ?
